data_7152276
loop_
_publ_author_name
'Iaroshenko, Viktor O.'
'Knepper, Ingo'
'Zahid, Muhammad'
'Kuzora, Rene'
'Dudkin, Sergii'
'Villinger, Alexander'
'Langer, Peter'

_publ_section_title
;
 Efficient [5 + 1]-strategy for the assembly of
 1,8-naphthyridin-4(1H)-ones by domino amination/conjugate addition
 reactions of 1-(2-chloropyridin-3-yl)prop-2-yn-1-ones with amines.
;
_journal_issue 15
_journal_name_full 'Organic &amp; biomolecular chemistry'
_journal_page_first 2955
_journal_page_last 2959
_journal_paper_doi 10.1039/c2ob07030h
_journal_volume 10
_journal_year 2012
_chemical_formula_moiety 'C27 H24 Cl N3 O2'
_chemical_formula_sum 'C27 H24 Cl N3 O2'
_chemical_formula_weight 457.94
_chemical_name_systematic
;
?
;
_space_group_IT_number 2
_symmetry_cell_setting triclinic
_symmetry_Int_Tables_number 2
_symmetry_space_group_name_Hall '-P 1'
_symmetry_space_group_name_H-M 'P -1'
_atom_sites_solution_hydrogens geom
_atom_sites_solution_primary direct
_atom_sites_solution_secondary difmap
_audit_creation_method SHELXL-97
_cell_angle_alpha 94.557(2)
_cell_angle_beta 114.488(2)
_cell_angle_gamma 93.883(2)
_cell_formula_units_Z 2
_cell_length_a 9.9870(4)
_cell_length_b 10.6502(4)
_cell_length_c 11.9022(5)
_cell_measurement_reflns_used 5389
_cell_measurement_temperature 173(2)
_cell_measurement_theta_max 60.422
_cell_measurement_theta_min 4.501
_cell_volume 1141.35(8)
_computing_cell_refinement 'Bruker Apex v2.0-2'
_computing_data_collection 'Bruker Apex v2.0-2'
_computing_data_reduction 'Bruker SAINT'
_computing_molecular_graphics 'ORTEP-3 (Farrugia, 1997)'
_computing_publication_material SHELXL-97
_computing_structure_refinement 'SHELXL-97 (Sheldrick, 1997)'
_computing_structure_solution 'SHELXS-97 (Sheldrick, 1997)'
_diffrn_ambient_temperature 173(2)
_diffrn_measured_fraction_theta_full 0.999
_diffrn_measured_fraction_theta_max 0.999
_diffrn_measurement_device_type 'Bruker Apex Kappa II-CCD-diffractometer'
_diffrn_measurement_method 'phi and psi scans'
_diffrn_radiation_monochromator graphite
_diffrn_radiation_source 'sealed tube'
_diffrn_radiation_type MoK\a
_diffrn_radiation_wavelength 0.71073
_diffrn_reflns_av_R_equivalents 0.0407
_diffrn_reflns_av_sigmaI/netI 0.0461
_diffrn_reflns_limit_h_max 14
_diffrn_reflns_limit_h_min -14
_diffrn_reflns_limit_k_max 14
_diffrn_reflns_limit_k_min -14
_diffrn_reflns_limit_l_max 16
_diffrn_reflns_limit_l_min -16
_diffrn_reflns_number 25092
_diffrn_reflns_theta_full 30.00
_diffrn_reflns_theta_max 30.00
_diffrn_reflns_theta_min 2.25
_exptl_absorpt_coefficient_mu 0.198
_exptl_absorpt_correction_T_max 0.9786
_exptl_absorpt_correction_T_min 0.9672
_exptl_absorpt_correction_type multi-scan
_exptl_absorpt_process_details '(SADABS; Sheldrick, 2004)'
_exptl_crystal_colour yellow
_exptl_crystal_density_diffrn 1.333
_exptl_crystal_density_method 'not measured'
_exptl_crystal_description block
_exptl_crystal_F_000 480
_exptl_crystal_size_max 0.17
_exptl_crystal_size_mid 0.15
_exptl_crystal_size_min 0.11
_refine_diff_density_max 0.321
_refine_diff_density_min -0.344
_refine_diff_density_rms 0.049
_refine_ls_extinction_method none
_refine_ls_goodness_of_fit_ref 1.043
_refine_ls_hydrogen_treatment mixed
_refine_ls_matrix_type full
_refine_ls_number_parameters 304
_refine_ls_number_reflns 6633
_refine_ls_number_restraints 0
_refine_ls_restrained_S_all 1.043
_refine_ls_R_factor_all 0.0757
_refine_ls_R_factor_gt 0.0437
_refine_ls_shift/su_max 0.000
_refine_ls_shift/su_mean 0.000
_refine_ls_structure_factor_coef Fsqd
_refine_ls_weighting_details 'calc w=1/[\s^2^(Fo^2^)+(0.0614P)^2^+0.0052P] where P=(Fo^2^+2Fc^2^)/3'
_refine_ls_weighting_scheme calc
_refine_ls_wR_factor_gt 0.1074
_refine_ls_wR_factor_ref 0.1160
_reflns_number_gt 4591
_reflns_number_total 6633
_reflns_threshold_expression >2\s(I)
_cod_data_source_file c2ob07030h.txt
_cod_data_source_block is_ag045
_cod_database_code 7152276

loop_
_symmetry_equiv_pos_as_xyz
'x, y, z'
'-x, -y, -z'

loop_
_atom_site_label
_atom_site_type_symbol
_atom_site_fract_x
_atom_site_fract_y
_atom_site_fract_z
_atom_site_U_iso_or_equiv
_atom_site_adp_type
_atom_site_occupancy
_atom_site_symmetry_multiplicity
_atom_site_calc_flag
_atom_site_refinement_flags
Cl1 Cl -0.00750(4) 0.16378(3) 0.45378(3) 0.03123(10) Uani 1 1 d .
N1 N -0.13337(13) 0.11552(11) 0.20875(11) 0.0262(3) Uani 1 1 d .
N2 N -0.15679(14) 0.16307(11) 0.09929(11) 0.0322(3) Uani 1 1 d .
N3 N 0.25292(14) 0.65695(11) 0.47380(13) 0.0300(3) Uani 1 1 d .
O1 O 0.05267(12) 0.52337(9) 0.27220(10) 0.0352(3) Uani 1 1 d .
O2 O 0.25392(13) 1.15845(10) 0.21145(11) 0.0386(3) Uani 1 1 d .
C1 C -0.04533(15) 0.19878(13) 0.30739(13) 0.0232(3) Uani 1 1 d .
C2 C -0.00870(15) 0.30641(12) 0.26427(13) 0.0238(3) Uani 1 1 d .
C3 C -0.08151(16) 0.27758(13) 0.13361(13) 0.0288(3) Uani 1 1 d .
C4 C -0.0778(2) 0.35576(16) 0.03590(15) 0.0452(4) Uani 1 1 d .
H4A H -0.1376 0.3093 -0.0465 0.068 Uiso 1 1 calc R
H4B H 0.0247 0.3734 0.0466 0.068 Uiso 1 1 calc R
H4C H -0.1180 0.4358 0.0435 0.068 Uiso 1 1 calc R
C5 C -0.20177(16) -0.00821(13) 0.20605(13) 0.0261(3) Uani 1 1 d .
C6 C -0.35343(17) -0.02748(15) 0.16212(15) 0.0347(3) Uani 1 1 d .
H6 H -0.4118 0.0404 0.1355 0.042 Uiso 1 1 calc R
C7 C -0.41946(19) -0.14753(16) 0.15741(17) 0.0424(4) Uani 1 1 d .
H7 H -0.5240 -0.1624 0.1273 0.051 Uiso 1 1 calc R
C8 C -0.3339(2) -0.24615(16) 0.19639(15) 0.0423(4) Uani 1 1 d .
H8 H -0.3798 -0.3281 0.1938 0.051 Uiso 1 1 calc R
C9 C -0.1829(2) -0.22557(15) 0.23870(15) 0.0394(4) Uani 1 1 d .
H9 H -0.1246 -0.2936 0.2646 0.047 Uiso 1 1 calc R
C10 C -0.11510(17) -0.10601(14) 0.24387(15) 0.0337(3) Uani 1 1 d .
H10 H -0.0106 -0.0915 0.2730 0.040 Uiso 1 1 calc R
C11 C 0.07746(15) 0.42895(13) 0.33166(14) 0.0258(3) Uani 1 1 d .
C12 C 0.18406(15) 0.43579(12) 0.45665(13) 0.0253(3) Uani 1 1 d .
H12 H 0.1976 0.3610 0.4968 0.030 Uiso 1 1 calc R
C13 C 0.26897(15) 0.54747(13) 0.52216(13) 0.0237(3) Uani 1 1 d .
C14 C 0.38404(15) 0.54912(12) 0.65175(13) 0.0237(3) Uani 1 1 d .
C15 C 0.51680(16) 0.50045(14) 0.67449(14) 0.0301(3) Uani 1 1 d .
H15 H 0.5337 0.4625 0.6072 0.036 Uiso 1 1 calc R
C16 C 0.62527(17) 0.50694(16) 0.79521(15) 0.0359(4) Uani 1 1 d .
H16 H 0.7168 0.4745 0.8103 0.043 Uiso 1 1 calc R
C17 C 0.60025(18) 0.56051(15) 0.89339(14) 0.0361(4) Uani 1 1 d .
H17 H 0.6743 0.5646 0.9761 0.043 Uiso 1 1 calc R
C18 C 0.4676(2) 0.60805(16) 0.87107(15) 0.0402(4) Uani 1 1 d .
H18 H 0.4500 0.6442 0.9386 0.048 Uiso 1 1 calc R
C19 C 0.36047(18) 0.60322(15) 0.75120(15) 0.0351(4) Uani 1 1 d .
H19 H 0.2699 0.6371 0.7364 0.042 Uiso 1 1 calc R
C20 C 0.34336(17) 0.77727(13) 0.53317(15) 0.0343(3) Uani 1 1 d .
H20A H 0.4494 0.7637 0.5672 0.041 Uiso 1 1 calc R
H20B H 0.3213 0.8098 0.6032 0.041 Uiso 1 1 calc R
C21 C 0.31401(15) 0.87372(13) 0.44224(14) 0.0278(3) Uani 1 1 d .
C22 C 0.31675(16) 1.00045(13) 0.48310(14) 0.0294(3) Uani 1 1 d .
H22 H 0.3327 1.0239 0.5667 0.035 Uiso 1 1 calc R
C23 C 0.29669(16) 1.09235(13) 0.40420(15) 0.0301(3) Uani 1 1 d .
H23 H 0.2999 1.1784 0.4341 0.036 Uiso 1 1 calc R
C24 C 0.27185(16) 1.06035(13) 0.28172(15) 0.0283(3) Uani 1 1 d .
C25 C 0.26655(17) 0.93413(13) 0.23778(15) 0.0322(3) Uani 1 1 d .
H25 H 0.2479 0.9106 0.1535 0.039 Uiso 1 1 calc R
C26 C 0.28914(17) 0.84300(13) 0.31962(15) 0.0329(3) Uani 1 1 d .
H26 H 0.2874 0.7570 0.2903 0.039 Uiso 1 1 calc R
C27 C 0.2188(2) 1.12798(16) 0.08300(16) 0.0442(4) Uani 1 1 d .
H27A H 0.2998 1.0875 0.0743 0.066 Uiso 1 1 calc R
H27B H 0.2052 1.2057 0.0425 0.066 Uiso 1 1 calc R
H27C H 0.1274 1.0698 0.0438 0.066 Uiso 1 1 calc R
H28 H 0.183(2) 0.6514(18) 0.3991(19) 0.048(5) Uiso 1 1 d .

loop_
_atom_site_aniso_label
_atom_site_aniso_U_11
_atom_site_aniso_U_22
_atom_site_aniso_U_33
_atom_site_aniso_U_23
_atom_site_aniso_U_13
_atom_site_aniso_U_12
Cl1 0.0377(2) 0.03178(19) 0.02423(18) 0.00402(14) 0.01394(15) -0.00239(15)
N1 0.0294(6) 0.0221(6) 0.0210(6) 0.0049(5) 0.0049(5) -0.0024(5)
N2 0.0391(7) 0.0270(6) 0.0211(6) 0.0071(5) 0.0039(5) -0.0040(5)
N3 0.0283(7) 0.0217(6) 0.0297(7) 0.0037(5) 0.0027(6) -0.0031(5)
O1 0.0383(6) 0.0229(5) 0.0320(6) 0.0078(4) 0.0024(5) -0.0013(4)
O2 0.0575(7) 0.0230(5) 0.0422(7) 0.0072(5) 0.0275(6) 0.0023(5)
C1 0.0222(6) 0.0238(6) 0.0228(7) 0.0038(5) 0.0083(6) 0.0029(5)
C2 0.0221(6) 0.0218(6) 0.0250(7) 0.0062(5) 0.0067(6) 0.0032(5)
C3 0.0303(7) 0.0250(7) 0.0248(7) 0.0072(6) 0.0051(6) -0.0006(6)
C4 0.0628(12) 0.0328(8) 0.0271(8) 0.0101(7) 0.0073(8) -0.0087(8)
C5 0.0308(7) 0.0239(7) 0.0206(7) 0.0014(5) 0.0091(6) -0.0047(6)
C6 0.0305(8) 0.0331(8) 0.0381(9) -0.0016(7) 0.0138(7) 0.0000(6)
C7 0.0358(9) 0.0439(10) 0.0459(10) -0.0101(8) 0.0215(8) -0.0155(7)
C8 0.0586(11) 0.0325(8) 0.0327(9) -0.0018(7) 0.0210(8) -0.0196(8)
C9 0.0506(10) 0.0261(7) 0.0315(8) 0.0085(7) 0.0076(8) -0.0012(7)
C10 0.0310(8) 0.0287(7) 0.0333(8) 0.0082(6) 0.0056(7) -0.0013(6)
C11 0.0254(7) 0.0208(6) 0.0292(7) 0.0046(6) 0.0095(6) 0.0016(5)
C12 0.0275(7) 0.0191(6) 0.0265(7) 0.0050(5) 0.0080(6) 0.0032(5)
C13 0.0213(6) 0.0233(6) 0.0263(7) 0.0029(5) 0.0096(6) 0.0035(5)
C14 0.0248(7) 0.0201(6) 0.0242(7) 0.0024(5) 0.0089(6) -0.0007(5)
C15 0.0321(8) 0.0343(8) 0.0253(7) 0.0049(6) 0.0128(6) 0.0063(6)
C16 0.0281(8) 0.0414(9) 0.0350(9) 0.0109(7) 0.0090(7) 0.0057(7)
C17 0.0402(9) 0.0333(8) 0.0227(7) 0.0030(6) 0.0024(7) -0.0036(7)
C18 0.0540(11) 0.0391(9) 0.0279(8) -0.0009(7) 0.0182(8) 0.0069(8)
C19 0.0380(9) 0.0376(8) 0.0320(8) 0.0021(7) 0.0165(7) 0.0107(7)
C20 0.0327(8) 0.0235(7) 0.0342(8) 0.0018(6) 0.0035(7) -0.0064(6)
C21 0.0243(7) 0.0229(7) 0.0329(8) 0.0026(6) 0.0097(6) -0.0024(5)
C22 0.0286(7) 0.0261(7) 0.0319(8) -0.0019(6) 0.0131(6) -0.0027(6)
C23 0.0322(8) 0.0189(6) 0.0420(9) -0.0009(6) 0.0195(7) 0.0006(6)
C24 0.0282(7) 0.0212(6) 0.0402(8) 0.0055(6) 0.0187(7) 0.0016(5)
C25 0.0399(9) 0.0250(7) 0.0343(8) 0.0004(6) 0.0190(7) 0.0014(6)
C26 0.0385(8) 0.0196(7) 0.0377(9) -0.0011(6) 0.0144(7) 0.0014(6)
C27 0.0607(12) 0.0339(9) 0.0420(10) 0.0103(7) 0.0252(9) -0.0001(8)

loop_
_atom_type_symbol
_atom_type_description
_atom_type_scat_dispersion_real
_atom_type_scat_dispersion_imag
_atom_type_scat_source
C C 0.0033 0.0016 'International Tables Vol C Tables 4.2.6.8 and 6.1.1.4'
H H 0.0000 0.0000 'International Tables Vol C Tables 4.2.6.8 and 6.1.1.4'
N N 0.0061 0.0033 'International Tables Vol C Tables 4.2.6.8 and 6.1.1.4'
O O 0.0106 0.0060 'International Tables Vol C Tables 4.2.6.8 and 6.1.1.4'
Cl Cl 0.1484 0.1585 'International Tables Vol C Tables 4.2.6.8 and 6.1.1.4'

loop_
_geom_angle_atom_site_label_1
_geom_angle_atom_site_label_2
_geom_angle_atom_site_label_3
_geom_angle
C1 N1 N2 111.28(11)
C1 N1 C5 129.13(12)
N2 N1 C5 119.59(11)
C3 N2 N1 104.61(12)
C13 N3 C20 125.98(13)
C13 N3 H28 113.7(13)
C20 N3 H28 120.3(13)
C24 O2 C27 117.37(12)
N1 C1 C2 108.32(12)
N1 C1 Cl1 119.86(10)
C2 C1 Cl1 131.69(11)
C1 C2 C3 103.48(12)
C1 C2 C11 131.00(13)
C3 C2 C11 125.43(12)
N2 C3 C2 112.31(12)
N2 C3 C4 119.11(13)
C2 C3 C4 128.53(13)
C3 C4 H4A 109.5
C3 C4 H4B 109.5
H4A C4 H4B 109.5
C3 C4 H4C 109.5
H4A C4 H4C 109.5
H4B C4 H4C 109.5
C6 C5 C10 121.48(14)
C6 C5 N1 118.90(13)
C10 C5 N1 119.60(13)
C5 C6 C7 118.81(15)
C5 C6 H6 120.6
C7 C6 H6 120.6
C6 C7 C8 120.37(16)
C6 C7 H7 119.8
C8 C7 H7 119.8
C9 C8 C7 120.05(15)
C9 C8 H8 120.0
C7 C8 H8 120.0
C8 C9 C10 120.31(15)
C8 C9 H9 119.8
C10 C9 H9 119.8
C5 C10 C9 118.98(15)
C5 C10 H10 120.5
C9 C10 H10 120.5
O1 C11 C12 122.80(13)
O1 C11 C2 116.82(13)
C12 C11 C2 120.37(12)
C13 C12 C11 122.31(13)
C13 C12 H12 118.8
C11 C12 H12 118.8
N3 C13 C12 122.35(13)
N3 C13 C14 117.21(12)
C12 C13 C14 120.44(12)
C15 C14 C19 119.19(14)
C15 C14 C13 120.79(12)
C19 C14 C13 119.99(12)
C14 C15 C16 120.22(14)
C14 C15 H15 119.9
C16 C15 H15 119.9
C17 C16 C15 120.03(14)
C17 C16 H16 120.0
C15 C16 H16 120.0
C18 C17 C16 119.85(15)
C18 C17 H17 120.1
C16 C17 H17 120.1
C19 C18 C17 120.23(15)
C19 C18 H18 119.9
C17 C18 H18 119.9
C18 C19 C14 120.46(14)
C18 C19 H19 119.8
C14 C19 H19 119.8
N3 C20 C21 111.17(13)
N3 C20 H20A 109.4
C21 C20 H20A 109.4
N3 C20 H20B 109.4
C21 C20 H20B 109.4
H20A C20 H20B 108.0
C26 C21 C22 117.84(14)
C26 C21 C20 122.85(13)
C22 C21 C20 119.27(14)
C23 C22 C21 121.06(14)
C23 C22 H22 119.5
C21 C22 H22 119.5
C22 C23 C24 120.52(13)
C22 C23 H23 119.7
C24 C23 H23 119.7
O2 C24 C23 115.92(12)
O2 C24 C25 124.38(14)
C23 C24 C25 119.70(14)
C24 C25 C26 118.80(15)
C24 C25 H25 120.6
C26 C25 H25 120.6
C21 C26 C25 122.06(13)
C21 C26 H26 119.0
C25 C26 H26 119.0
O2 C27 H27A 109.5
O2 C27 H27B 109.5
H27A C27 H27B 109.5
O2 C27 H27C 109.5
H27A C27 H27C 109.5
H27B C27 H27C 109.5

loop_
_geom_bond_atom_site_label_1
_geom_bond_atom_site_label_2
_geom_bond_distance
Cl1 C1 1.7012(14)
N1 C1 1.3457(18)
N1 N2 1.3699(16)
N1 C5 1.4344(17)
N2 C3 1.3272(18)
N3 C13 1.3312(18)
N3 C20 1.4586(18)
N3 H28 0.87(2)
O1 C11 1.2549(17)
O2 C24 1.3650(17)
O2 C27 1.424(2)
C1 C2 1.3797(18)
C2 C3 1.413(2)
C2 C11 1.4820(19)
C3 C4 1.494(2)
C4 H4A 0.9800
C4 H4B 0.9800
C4 H4C 0.9800
C5 C6 1.376(2)
C5 C10 1.382(2)
C6 C7 1.384(2)
C6 H6 0.9500
C7 C8 1.385(3)
C7 H7 0.9500
C8 C9 1.372(2)
C8 H8 0.9500
C9 C10 1.386(2)
C9 H9 0.9500
C10 H10 0.9500
C11 C12 1.418(2)
C12 C13 1.3818(19)
C12 H12 0.9500
C13 C14 1.4911(19)
C14 C15 1.3849(19)
C14 C19 1.389(2)
C15 C16 1.388(2)
C15 H15 0.9500
C16 C17 1.382(2)
C16 H16 0.9500
C17 C18 1.380(2)
C17 H17 0.9500
C18 C19 1.378(2)
C18 H18 0.9500
C19 H19 0.9500
C20 C21 1.506(2)
C20 H20A 0.9900
C20 H20B 0.9900
C21 C26 1.383(2)
C21 C22 1.392(2)
C22 C23 1.377(2)
C22 H22 0.9500
C23 C24 1.383(2)
C23 H23 0.9500
C24 C25 1.393(2)
C25 C26 1.393(2)
C25 H25 0.9500
C26 H26 0.9500
C27 H27A 0.9800
C27 H27B 0.9800
C27 H27C 0.9800

loop_
_geom_torsion_atom_site_label_1
_geom_torsion_atom_site_label_2
_geom_torsion_atom_site_label_3
_geom_torsion_atom_site_label_4
_geom_torsion
C1 N1 N2 C3 -0.30(16)
C5 N1 N2 C3 179.05(13)
N2 N1 C1 C2 0.53(16)
C5 N1 C1 C2 -178.74(13)
N2 N1 C1 Cl1 176.91(10)
C5 N1 C1 Cl1 -2.4(2)
N1 C1 C2 C3 -0.50(15)
Cl1 C1 C2 C3 -176.30(11)
N1 C1 C2 C11 176.12(13)
Cl1 C1 C2 C11 0.3(2)
N1 N2 C3 C2 -0.03(17)
N1 N2 C3 C4 177.63(14)
C1 C2 C3 N2 0.34(17)
C11 C2 C3 N2 -176.54(13)
C1 C2 C3 C4 -177.05(15)
C11 C2 C3 C4 6.1(2)
C1 N1 C5 C6 112.24(17)
N2 N1 C5 C6 -66.98(18)
C1 N1 C5 C10 -69.7(2)
N2 N1 C5 C10 111.12(16)
C10 C5 C6 C7 0.7(2)
N1 C5 C6 C7 178.80(14)
C5 C6 C7 C8 0.0(2)
C6 C7 C8 C9 -0.7(3)
C7 C8 C9 C10 0.7(3)
C6 C5 C10 C9 -0.8(2)
N1 C5 C10 C9 -178.87(14)
C8 C9 C10 C5 0.1(2)
C1 C2 C11 O1 -156.24(14)
C3 C2 C11 O1 19.7(2)
C1 C2 C11 C12 24.9(2)
C3 C2 C11 C12 -159.14(14)
O1 C11 C12 C13 -0.2(2)
C2 C11 C12 C13 178.64(13)
C20 N3 C13 C12 -176.03(14)
C20 N3 C13 C14 3.8(2)
C11 C12 C13 N3 2.3(2)
C11 C12 C13 C14 -177.51(12)
N3 C13 C14 C15 -105.06(16)
C12 C13 C14 C15 74.80(19)
N3 C13 C14 C19 73.07(18)
C12 C13 C14 C19 -107.07(16)
C19 C14 C15 C16 -0.6(2)
C13 C14 C15 C16 177.53(13)
C14 C15 C16 C17 0.9(2)
C15 C16 C17 C18 -0.3(2)
C16 C17 C18 C19 -0.5(3)
C17 C18 C19 C14 0.8(3)
C15 C14 C19 C18 -0.2(2)
C13 C14 C19 C18 -178.40(14)
C13 N3 C20 C21 168.53(14)
N3 C20 C21 C26 -38.1(2)
N3 C20 C21 C22 144.15(14)
C26 C21 C22 C23 -0.6(2)
C20 C21 C22 C23 177.23(13)
C21 C22 C23 C24 0.6(2)
C27 O2 C24 C23 -176.11(14)
C27 O2 C24 C25 3.9(2)
C22 C23 C24 O2 -179.76(13)
C22 C23 C24 C25 0.2(2)
O2 C24 C25 C26 178.90(14)
C23 C24 C25 C26 -1.1(2)
C22 C21 C26 C25 -0.3(2)
C20 C21 C26 C25 -178.04(14)
C24 C25 C26 C21 1.2(2)
